data_1100510
loop_
_publ_author_name
'Riese, Ulrike'
'Faza, Naim'
'Massa, Werner'
'Harms, Klaus'
'Breyhan, Thees'
'Knochel, Paul'
'Ensling, J\"urgen'
'Ksenofontov, Vadim'
'G\"utlich, Philipp'
'Dehnicke, Kurt'

_publ_section_title
;
 Phosphoraneiminato Complexes of Manganese and Cobalt with Heterocubane
 Structure
;
_journal_coden_ASTM ZAACAB
_journal_issue 9
_journal_name_full
;
 Zeitschrift fuer Anorganische und Allgemeine Chemie
;
_journal_page_first 1494
_journal_page_last 1499
_journal_paper_doi 10.1002/(sici)1521-3749(199909)625:9<1494::aid-zaac1494>3.0.co;2-u
_journal_volume 625
_journal_year 1999
_chemical_formula_sum 'C25 H62 Br4 Cl2 Mn4 N4 P4'
_space_group_IT_number 4
_symmetry_cell_setting monoclinic
_symmetry_space_group_name_Hall 'P 2yb'
_symmetry_space_group_name_H-M 'P 1 21 1'
_cell_angle_alpha 90
_cell_angle_beta 90.809(18)
_cell_angle_gamma 90
_cell_formula_units_Z 2
_cell_length_a 11.0247(13)
_cell_length_b 11.045(2)
_cell_length_c 18.4469(20)
_cod_original_sg_symbol_H-M 'P 21'
_cod_database_code 1100510

loop_
_symmetry_equiv_pos_site_id
_symmetry_equiv_pos_as_xyz
1 x,y,z
2 -x,1/2+y,-z

loop_
_atom_site_label
_atom_site_type_symbol
_atom_site_fract_x
_atom_site_fract_y
_atom_site_fract_z
Mn1 Mn 0.83275(9) 0.1881(1) 0.69059(5)
Br1 Br 0.94918(9) 0.04129(10) 0.62146(5)
N1 N 0.8373(5) 0.1729(5) 0.8052(3)
P1 P 0.91255(17) 0.08006(18) 0.85426(10)
C1 C 0.841(1) -0.0672(8) 0.8572(6)
H1 H 0.75690 -0.05740 0.87420
H2 H 0.83680 -0.10050 0.80740
C2 C 0.9086(13) -0.1604(10) 0.9076(7)
H3 H 0.99390 -0.16580 0.89360
H4 H 0.87040 -0.24010 0.90250
H5 H 0.90380 -0.13360 0.95810
C3 C 1.0642(8) 0.0477(11) 0.8219(5)
H6 H 1.10610 -0.00520 0.85760
H7 H 1.05710 0.00210 0.77580
C4 C 1.1395(10) 0.1558(13) 0.8098(8)
H8 H 1.13950 0.20660 0.85340
H9 H 1.10630 0.20190 0.76870
H10 H 1.22270 0.13090 0.79940
C5 C 0.9291(9) 0.1275(9) 0.9465(4)
H11 H 0.98410 0.07050 0.97210
H12 H 0.96760 0.20850 0.94760
C6 C 0.8084(11) 0.1337(14) 0.9872(5)
H13 H 0.82300 0.16610 1.03600
H14 H 0.77360 0.05230 0.99060
H15 H 0.75180 0.18670 0.96080
Mn2 Mn 0.64509(9) 0.19262(10) 0.80199(5)
Br2 Br 0.49484(8) 0.06639(9) 0.86339(5)
N2 N 0.6393(5) 0.2046(5) 0.6874(3)
P2 P 0.55143(18) 0.13549(19) 0.63184(10)
C7 C 0.4021(8) 0.1971(11) 0.6292(5)
H16 H 0.36620 0.18580 0.67770
H17 H 0.40890 0.28540 0.62090
C8 C 0.3122(9) 0.1453(12) 0.5720(6)
H18 H 0.23870 0.19510 0.57050
H19 H 0.29100 0.06200 0.58510
H20 H 0.35010 0.14590 0.52430
C9 C 0.6059(8) 0.1355(10) 0.5397(4)
H21 H 0.69130 0.10760 0.53990
H22 H 0.55750 0.07710 0.51060
C10 C 0.5988(11) 0.2589(11) 0.5036(5)
H23 H 0.63990 0.31890 0.53440
H24 H 0.51360 0.28200 0.49680
H25 H 0.63840 0.25550 0.45650
C11 C 0.5295(11) -0.0221(9) 0.6556(6)
H26 H 0.48670 -0.02480 0.70240
H27 H 0.47490 -0.05870 0.61860
C12 C 0.6371(13) -0.0980(11) 0.6621(10)
H28 H 0.69240 -0.06390 0.69880
H29 H 0.67800 -0.10130 0.61530
H30 H 0.61330 -0.17990 0.67660
Mn3 Mn 0.65876(9) 0.39608(9) 0.69981(5)
Br3 Br 0.54190(7) 0.55473(8) 0.63742(4)
N3 N 0.6613(5) 0.3837(5) 0.8156(3)
P3 P 0.58427(18) 0.46232(19) 0.87019(10)
C13 C 0.6081(8) 0.4264(9) 0.9645(4)
H31 H 0.54440 0.46760 0.99270
H32 H 0.59650 0.33820 0.97080
C14 C 0.7289(9) 0.4597(14) 0.9970(5)
H33 H 0.75160 0.54110 0.98090
H34 H 0.79020 0.40140 0.98120
H35 H 0.72400 0.45830 1.05000
C15 C 0.6087(12) 0.6193(9) 0.8596(6)
H36 H 0.69730 0.63390 0.86260
H37 H 0.58170 0.64190 0.81000
C16 C 0.5470(13) 0.7061(9) 0.9132(6)
H38 H 0.59360 0.70790 0.95880
H39 H 0.46440 0.67770 0.92240
H40 H 0.54380 0.78760 0.89230
C17 C 0.4178(10) 0.4269(15) 0.8630(6)
H41 H 0.40350 0.35490 0.89360
H42 H 0.37430 0.49510 0.88580
C18 C 0.3638(10) 0.4063(16) 0.8005(9)
H43 H 0.27850 0.43060 0.80310
H44 H 0.36870 0.31990 0.78900
H45 H 0.40380 0.45320 0.76250
Mn4 Mn 0.85428(9) 0.36579(9) 0.80814(5)
Br4 Br 1.01401(8) 0.47129(9) 0.87633(5)
N4 N 0.8496(5) 0.3805(5) 0.6928(3)
P4 P 0.93386(18) 0.46409(19) 0.64366(11)
C19 C 0.9001(9) 0.454(1) 0.5473(5)
H46 H 0.81280 0.47160 0.53950
H47 H 0.94650 0.51780 0.52210
C20 C 0.9279(12) 0.3346(12) 0.5125(5)
H48 H 1.01580 0.32140 0.51320
H49 H 0.89790 0.33490 0.46230
H50 H 0.88810 0.26950 0.53940
C21 C 1.0917(7) 0.4291(12) 0.6551(5)
H51 H 1.11610 0.44700 0.70590
H52 H 1.10300 0.34120 0.64720
C22 C 1.1766(9) 0.4985(13) 0.6041(7)
H53 H 1.16600 0.58580 0.61120
H54 H 1.15670 0.47760 0.55370
H55 H 1.26090 0.47630 0.61500
C23 C 0.9146(19) 0.6230(11) 0.6579(10)
H56 H 0.99360 0.65930 0.64510
H57 H 0.85680 0.64900 0.61940
C24 C 0.8829(19) 0.6782(14) 0.7123(11)
H58 H 0.94500 0.66930 0.75050
H59 H 0.80590 0.64510 0.72930
H60 H 0.87260 0.76420 0.70060
C25 C 0.3119(12) 0.7917(13) 0.7552(10)
H61 H 0.37430 0.73870 0.73380
H62 H 0.35360 0.85640 0.78310
Cl1 Cl 0.2227(3) 0.7098(4) 0.81088(19)
Cl2 Cl 0.2192(3) 0.8581(3) 0.68394(16)

loop_
_atom_type_symbol
_atom_type_radius_bond
C 0.68
H 0.23
Br 1.21
Cl 0.99
Mn 1.26
N 0.68
P 1.05
